data_7004696
loop_
_publ_author_name
'Pedrido, Rosa'
'Gonz\'alez-Noya, Ana M.'
'Romero, Maria J.'
'Mart\'inez-Calvo, Miguel'
'V\'azquez L\'opez, Miguel'
'G\'omez-F\'orneas, Esther'
'Zaragoza, Guillermo'
'Bermejo, Manuel R.'

_publ_section_title
;
 Pentadentate thiosemicarbazones as versatile chelating systems. A
 comparative structural study of their metallic complexes
;
_journal_issue 47
_journal_name_full 'Dalton Transactions'
_journal_page_first 6776
_journal_page_last 6787
_journal_paper_doi 10.1039/b810601k
_journal_year 2008
_chemical_compound_source 'synthesis as described'
_chemical_formula_moiety 'C15 H23 N7 S2, C3 H6 O'
_chemical_formula_sum 'C18 H29 N7 O S2'
_chemical_formula_weight 423.6
_chemical_name_systematic
;
?
;
_space_group_IT_number 2
_symmetry_cell_setting triclinic
_symmetry_Int_Tables_number 2
_symmetry_space_group_name_Hall '-P 1'
_symmetry_space_group_name_H-M 'P -1'
_atom_sites_solution_hydrogens geom
_atom_sites_solution_primary direct
_atom_sites_solution_secondary difmap
_audit_conform_dict_location ftp://ftp.iucr.org/pub/cif_core.dic
_audit_conform_dict_name cif_core.dic
_audit_conform_dict_version 2.3
_audit_creation_date 2008-08-13T10:19:17-00:00
_audit_creation_method 'WinGX routine CIF_UPDATE'
_cell_angle_alpha 74.844(4)
_cell_angle_beta 85.257(4)
_cell_angle_gamma 82.037(4)
_cell_formula_units_Z 2
_cell_length_a 7.9033(18)
_cell_length_b 9.978(2)
_cell_length_c 15.337(3)
_cell_measurement_reflns_used 791
_cell_measurement_temperature 293(2)
_cell_measurement_theta_max 26.36
_cell_measurement_theta_min 2.22
_cell_measurement_wavelength 0.71073
_cell_volume 1154.8(4)
_computing_cell_refinement 'BRUKER Smart'
_computing_data_collection 'BRUKER Smart'
_computing_data_reduction 'BRUKER Saint'
_computing_molecular_graphics 'ORTEP-3 for windows (Farrugia, 1997)'
_computing_publication_material 'WinGX publication routines (Farrugia, 1999)'
_computing_structure_refinement 'SHELXL-97 (Sheldrick, 1997)'
_computing_structure_solution 'SHELXL-97 (Sheldrick, 1997)'
_diffrn_ambient_temperature 293(2)
_diffrn_measured_fraction_theta_full 0.984
_diffrn_measured_fraction_theta_max 0.984
_diffrn_measurement_device_type 'Smart-CCD-1000 BRUKER'
_diffrn_measurement_method 'omega scans'
_diffrn_radiation_monochromator graphite
_diffrn_radiation_probe x-ray
_diffrn_radiation_type MoK\a
_diffrn_radiation_wavelength 0.71073
_diffrn_reflns_av_R_equivalents 0.0160
_diffrn_reflns_av_unetI/netI 0.0261
_diffrn_reflns_limit_h_max 9
_diffrn_reflns_limit_h_min -9
_diffrn_reflns_limit_k_max 12
_diffrn_reflns_limit_k_min -11
_diffrn_reflns_limit_l_max 18
_diffrn_reflns_limit_l_min 0
_diffrn_reflns_number 7064
_diffrn_reflns_theta_full 25.35
_diffrn_reflns_theta_max 25.35
_diffrn_reflns_theta_min 1.38
_exptl_absorpt_coefficient_mu 0.253
_exptl_absorpt_correction_T_max 0.9326
_exptl_absorpt_correction_T_min 0.9057
_exptl_absorpt_correction_type multi-scan
_exptl_absorpt_process_details 'BRUKER SADABS'
_exptl_crystal_colour yellow
_exptl_crystal_density_diffrn 1.218
_exptl_crystal_density_method 'not measured'
_exptl_crystal_description Prism
_exptl_crystal_F_000 452
_exptl_crystal_size_max 0.4
_exptl_crystal_size_mid 0.32
_exptl_crystal_size_min 0.28
_refine_diff_density_max 0.271
_refine_diff_density_min -0.218
_refine_diff_density_rms 0.045
_refine_ls_extinction_method none
_refine_ls_goodness_of_fit_ref 1.04
_refine_ls_hydrogen_treatment constr
_refine_ls_matrix_type full
_refine_ls_number_parameters 259
_refine_ls_number_reflns 4164
_refine_ls_number_restraints 0
_refine_ls_restrained_S_all 1.04
_refine_ls_R_factor_all 0.0561
_refine_ls_R_factor_gt 0.0416
_refine_ls_shift/su_max 0.003
_refine_ls_shift/su_mean 0
_refine_ls_structure_factor_coef Fsqd
_refine_ls_weighting_details 'calc w=1/[\s^2^(Fo^2^)+(0.0619P)^2^+0.2913P] where P=(Fo^2^+2Fc^2^)/3'
_refine_ls_weighting_scheme calc
_refine_ls_wR_factor_gt 0.1128
_refine_ls_wR_factor_ref 0.1236
_reflns_number_gt 3254
_reflns_number_total 4164
_reflns_threshold_expression >2sigma(I)
_cod_data_source_file b810601k.txt
_cod_data_source_block be01mj1n
_cod_depositor_comments
;
The following automatic conversions were performed:
'_symmetry_cell_setting' value 'Triclinic' changed to 'triclinic'
according to '/home/saulius/struct/CIF-dictionaries/cif_core.dic'
dictionary named 'cif_core.dic' version 2.4.1 from 2010-06-29.

Automatic conversion script
Id: cif_fix_enum 1527 2010-12-29 10:47:43Z saulius 
;
_cod_original_cell_volume 1154.7(4)
_cod_original_sg_symbol_H-M P-1
_cod_database_code 7004696

loop_
_symmetry_equiv_pos_as_xyz
'x, y, z'
'-x, -y, -z'

loop_
_atom_site_label
_atom_site_type_symbol
_atom_site_fract_x
_atom_site_fract_y
_atom_site_fract_z
_atom_site_U_iso_or_equiv
_atom_site_adp_type
_atom_site_occupancy
_atom_site_symmetry_multiplicity
_atom_site_calc_flag
_atom_site_refinement_flags
_atom_site_disorder_assembly
_atom_site_disorder_group
S1 S 0.36620(8) 1.05710(6) -0.12423(4) 0.0650(2) Uani 1 1 d . . .
S2 S 0.85875(9) 0.53370(6) 0.33425(4) 0.0713(2) Uani 1 1 d . . .
C7 C 0.8228(2) 0.43324(19) -0.08063(13) 0.0449(4) Uani 1 1 d . . .
H7 H 0.7827 0.4945 -0.1337 0.054 Uiso 1 1 calc R . .
N4 N 0.83788(18) 0.37728(14) 0.08118(10) 0.0383(3) Uani 1 1 d . . .
N6 N 0.9317(2) 0.33186(17) 0.24999(11) 0.0532(4) Uani 1 1 d . . .
H6 H 0.89 0.3916 0.2032 0.064 Uiso 1 1 calc R . .
N5 N 1.0005(2) 0.19898(16) 0.24423(11) 0.0496(4) Uani 1 1 d . . .
N3 N 0.62123(19) 0.68075(15) -0.06062(10) 0.0429(4) Uani 1 1 d . . .
N2 N 0.5250(2) 0.80508(15) -0.05442(11) 0.0471(4) Uani 1 1 d . . .
H2 H 0.5056 0.8246 -0.0028 0.057 Uiso 1 1 calc R . .
N1 N 0.4768(2) 0.85102(17) -0.20544(11) 0.0568(4) Uani 1 1 d . . .
H1 H 0.5276 0.7679 -0.2018 0.068 Uiso 1 1 calc R . .
N7 N 0.9867(3) 0.2659(2) 0.40025(12) 0.0656(5) Uani 1 1 d . . .
H7A H 1.0204 0.1844 0.3917 0.079 Uiso 1 1 calc R . .
C3 C 0.4607(2) 0.89703(19) -0.13085(13) 0.0466(4) Uani 1 1 d . . .
O1 O 0.3727(3) 0.3887(2) 0.28276(13) 0.0923(6) Uani 1 1 d . . .
C11 C 1.0057(2) 0.16663(19) 0.16698(13) 0.0442(4) Uani 1 1 d . . .
C5 C 0.6110(3) 0.60490(19) 0.10787(12) 0.0482(5) Uani 1 1 d . . .
H5A H 0.5122 0.6734 0.1055 0.072 Uiso 1 1 calc R . .
H5B H 0.7029 0.6337 0.1331 0.072 Uiso 1 1 calc R . .
H5C H 0.5837 0.5163 0.145 0.072 Uiso 1 1 calc R . .
C13 C 0.9302(3) 0.3680(2) 0.32990(13) 0.0521(5) Uani 1 1 d . . .
C4 C 0.6645(2) 0.59119(17) 0.01380(12) 0.0387(4) Uani 1 1 d . . .
C8 C 0.9278(3) 0.3109(2) -0.08239(13) 0.0512(5) Uani 1 1 d . . .
H8 H 0.9591 0.289 -0.1373 0.061 Uiso 1 1 calc R . .
C10 C 0.9413(2) 0.25725(18) 0.07936(12) 0.0406(4) Uani 1 1 d . . .
C9 C 0.9865(2) 0.22069(19) -0.00257(13) 0.0478(5) Uani 1 1 d . . .
H9 H 1.0548 0.1372 -0.0034 0.057 Uiso 1 1 calc R . .
C12 C 1.0875(3) 0.0192(2) 0.16904(16) 0.0599(6) Uani 1 1 d . . .
H12A H 1.1177 -0.0288 0.2296 0.09 Uiso 1 1 calc R . .
H12B H 1.1885 0.0229 0.1296 0.09 Uiso 1 1 calc R . .
H12C H 1.008 -0.03 0.1492 0.09 Uiso 1 1 calc R . .
C2 C 0.4143(3) 0.9318(3) -0.29328(15) 0.0682(6) Uani 1 1 d . . .
H2A H 0.3211 1.0018 -0.2842 0.082 Uiso 1 1 calc R . .
H2B H 0.3703 0.8699 -0.3229 0.082 Uiso 1 1 calc R . .
C6 C 0.7784(2) 0.46217(17) 0.00391(11) 0.0372(4) Uani 1 1 d . . .
C16 C 0.3893(3) 0.4493(3) 0.34002(17) 0.0715(7) Uani 1 1 d . . .
C18 C 0.3517(4) 0.6046(3) 0.3210(2) 0.0944(9) Uani 1 1 d . . .
H18A H 0.3539 0.6443 0.2568 0.142 Uiso 1 1 calc R . .
H18B H 0.4364 0.6405 0.3471 0.142 Uiso 1 1 calc R . .
H18C H 0.2406 0.629 0.347 0.142 Uiso 1 1 calc R . .
C1 C 0.5535(4) 1.0029(3) -0.3532(2) 0.1000(10) Uani 1 1 d . . .
H1A H 0.5117 1.0464 -0.4122 0.15 Uiso 1 1 calc R . .
H1B H 0.6501 0.9349 -0.3579 0.15 Uiso 1 1 calc R . .
H1C H 0.5873 1.0727 -0.3276 0.15 Uiso 1 1 calc R . .
C14 C 0.9945(4) 0.2852(3) 0.49151(16) 0.0893(9) Uani 1 1 d . . .
H14A H 1.0737 0.3521 0.4897 0.107 Uiso 1 1 calc R . .
H14B H 0.8825 0.3237 0.5107 0.107 Uiso 1 1 calc R . .
C17 C 0.4511(5) 0.3709(4) 0.4317(2) 0.1108(11) Uani 1 1 d . . .
H17A H 0.4564 0.2722 0.4379 0.166 Uiso 1 1 calc R . .
H17B H 0.3734 0.397 0.4776 0.166 Uiso 1 1 calc R . .
H17C H 0.5629 0.3935 0.438 0.166 Uiso 1 1 calc R . .
C15 C 1.0487(6) 0.1554(3) 0.5573(2) 0.1239(14) Uani 1 1 d . . .
H15A H 1.0674 0.1752 0.6134 0.186 Uiso 1 1 calc R . .
H15B H 1.153 0.111 0.5351 0.186 Uiso 1 1 calc R . .
H15C H 0.9615 0.0943 0.5666 0.186 Uiso 1 1 calc R . .

loop_
_atom_site_aniso_label
_atom_site_aniso_U_11
_atom_site_aniso_U_22
_atom_site_aniso_U_33
_atom_site_aniso_U_23
_atom_site_aniso_U_13
_atom_site_aniso_U_12
S1 0.0756(4) 0.0478(3) 0.0717(4) -0.0221(3) -0.0214(3) 0.0170(3)
S2 0.0968(5) 0.0638(4) 0.0589(4) -0.0303(3) -0.0083(3) 0.0016(3)
C7 0.0530(11) 0.0438(10) 0.0384(10) -0.0113(8) -0.0033(8) -0.0046(8)
N4 0.0423(8) 0.0358(7) 0.0387(8) -0.0130(6) -0.0020(6) -0.0041(6)
N6 0.0733(11) 0.0459(9) 0.0398(9) -0.0128(7) -0.0093(8) 0.0025(8)
N5 0.0563(10) 0.0456(9) 0.0462(9) -0.0120(7) -0.0072(7) -0.0008(7)
N3 0.0486(9) 0.0371(8) 0.0437(9) -0.0129(7) -0.0048(7) -0.0016(6)
N2 0.0605(10) 0.0389(8) 0.0409(9) -0.0129(7) -0.0066(7) 0.0053(7)
N1 0.0766(12) 0.0449(9) 0.0470(10) -0.0119(7) -0.0138(8) 0.0057(8)
N7 0.0886(14) 0.0661(12) 0.0418(10) -0.0155(9) -0.0099(9) -0.0011(10)
C3 0.0486(11) 0.0427(10) 0.0489(11) -0.0124(8) -0.0071(9) -0.0025(8)
O1 0.1294(17) 0.0867(13) 0.0731(12) -0.0425(10) -0.0065(11) -0.0107(11)
C11 0.0445(10) 0.0413(10) 0.0470(11) -0.0129(8) -0.0056(8) -0.0010(8)
C5 0.0574(11) 0.0436(10) 0.0410(10) -0.0117(8) 0.0015(9) 0.0028(8)
C13 0.0576(12) 0.0602(12) 0.0411(11) -0.0173(9) -0.0026(9) -0.0075(9)
C4 0.0414(9) 0.0360(9) 0.0405(10) -0.0117(7) -0.0030(7) -0.0064(7)
C8 0.0612(12) 0.0540(11) 0.0425(11) -0.0228(9) 0.0022(9) -0.0031(9)
C10 0.0410(9) 0.0397(9) 0.0437(10) -0.0144(8) -0.0025(8) -0.0059(7)
C9 0.0526(11) 0.0416(10) 0.0509(12) -0.0192(9) -0.0008(9) 0.0018(8)
C12 0.0676(14) 0.0461(11) 0.0642(14) -0.0150(10) -0.0144(11) 0.0083(10)
C2 0.0820(16) 0.0686(14) 0.0513(13) -0.0122(11) -0.0185(12) 0.0036(12)
C6 0.0392(9) 0.0374(9) 0.0373(9) -0.0118(7) -0.0014(7) -0.0084(7)
C16 0.0779(16) 0.0869(17) 0.0588(15) -0.0329(13) 0.0136(12) -0.0230(13)
C18 0.108(2) 0.089(2) 0.095(2) -0.0467(17) 0.0134(17) -0.0052(16)
C1 0.118(2) 0.100(2) 0.0697(18) 0.0091(16) -0.0163(17) -0.0222(19)
C14 0.119(2) 0.105(2) 0.0445(14) -0.0251(14) -0.0191(14) 0.0056(17)
C17 0.149(3) 0.127(3) 0.0625(19) -0.0214(18) -0.0027(19) -0.044(2)
C15 0.217(4) 0.096(2) 0.0531(17) -0.0078(16) -0.030(2) -0.010(2)

loop_
_atom_type_symbol
_atom_type_description
_atom_type_scat_dispersion_real
_atom_type_scat_dispersion_imag
_atom_type_scat_source
C C 0.0033 0.0016 'International Tables Vol C Tables 4.2.6.8 and 6.1.1.4'
H H 0 0 'International Tables Vol C Tables 4.2.6.8 and 6.1.1.4'
N N 0.0061 0.0033 'International Tables Vol C Tables 4.2.6.8 and 6.1.1.4'
O O 0.0106 0.006 'International Tables Vol C Tables 4.2.6.8 and 6.1.1.4'
S S 0.1246 0.1234 'International Tables Vol C Tables 4.2.6.8 and 6.1.1.4'

loop_
_geom_angle_atom_site_label_1
_geom_angle_atom_site_label_2
_geom_angle_atom_site_label_3
_geom_angle
_geom_angle_site_symmetry_1
_geom_angle_site_symmetry_3
_geom_angle_publ_flag
C8 C7 C6 117.94(17) . . ?
C8 C7 H7 121 . . ?
C6 C7 H7 121 . . ?
C6 N4 C10 119.80(14) . . ?
C13 N6 N5 119.94(16) . . ?
C13 N6 H6 120 . . ?
N5 N6 H6 120 . . ?
C11 N5 N6 119.51(15) . . ?
C4 N3 N2 117.64(15) . . ?
C3 N2 N3 119.75(15) . . ?
C3 N2 H2 120.1 . . ?
N3 N2 H2 120.1 . . ?
C3 N1 C2 124.67(17) . . ?
C3 N1 H1 117.7 . . ?
C2 N1 H1 117.7 . . ?
C13 N7 C14 123.6(2) . . ?
C13 N7 H7A 118.2 . . ?
C14 N7 H7A 118.2 . . ?
N1 C3 N2 116.20(16) . . ?
N1 C3 S1 124.88(15) . . ?
N2 C3 S1 118.91(14) . . ?
N5 C11 C10 127.51(16) . . ?
N5 C11 C12 114.43(17) . . ?
C10 C11 C12 118.06(16) . . ?
C4 C5 H5A 109.5 . . ?
C4 C5 H5B 109.5 . . ?
H5A C5 H5B 109.5 . . ?
C4 C5 H5C 109.5 . . ?
H5A C5 H5C 109.5 . . ?
H5B C5 H5C 109.5 . . ?
N7 C13 N6 115.86(18) . . ?
N7 C13 S2 124.67(16) . . ?
N6 C13 S2 119.47(15) . . ?
N3 C4 C6 115.88(15) . . ?
N3 C4 C5 126.06(16) . . ?
C6 C4 C5 118.06(15) . . ?
C7 C8 C9 120.27(17) . . ?
C7 C8 H8 119.9 . . ?
C9 C8 H8 119.9 . . ?
N4 C10 C9 120.70(16) . . ?
N4 C10 C11 117.91(15) . . ?
C9 C10 C11 121.39(16) . . ?
C8 C9 C10 119.04(16) . . ?
C8 C9 H9 120.5 . . ?
C10 C9 H9 120.5 . . ?
C11 C12 H12A 109.5 . . ?
C11 C12 H12B 109.5 . . ?
H12A C12 H12B 109.5 . . ?
C11 C12 H12C 109.5 . . ?
H12A C12 H12C 109.5 . . ?
H12B C12 H12C 109.5 . . ?
N1 C2 C1 111.6(2) . . ?
N1 C2 H2A 109.3 . . ?
C1 C2 H2A 109.3 . . ?
N1 C2 H2B 109.3 . . ?
C1 C2 H2B 109.3 . . ?
H2A C2 H2B 108 . . ?
N4 C6 C7 122.20(15) . . ?
N4 C6 C4 115.35(14) . . ?
C7 C6 C4 122.45(16) . . ?
O1 C16 C18 120.9(3) . . ?
O1 C16 C17 121.2(3) . . ?
C18 C16 C17 117.8(2) . . ?
C16 C18 H18A 109.5 . . ?
C16 C18 H18B 109.5 . . ?
H18A C18 H18B 109.5 . . ?
C16 C18 H18C 109.5 . . ?
H18A C18 H18C 109.5 . . ?
H18B C18 H18C 109.5 . . ?
C2 C1 H1A 109.5 . . ?
C2 C1 H1B 109.5 . . ?
H1A C1 H1B 109.5 . . ?
C2 C1 H1C 109.5 . . ?
H1A C1 H1C 109.5 . . ?
H1B C1 H1C 109.5 . . ?
C15 C14 N7 112.6(2) . . ?
C15 C14 H14A 109.1 . . ?
N7 C14 H14A 109.1 . . ?
C15 C14 H14B 109.1 . . ?
N7 C14 H14B 109.1 . . ?
H14A C14 H14B 107.8 . . ?
C16 C17 H17A 109.5 . . ?
C16 C17 H17B 109.5 . . ?
H17A C17 H17B 109.5 . . ?
C16 C17 H17C 109.5 . . ?
H17A C17 H17C 109.5 . . ?
H17B C17 H17C 109.5 . . ?
C14 C15 H15A 109.5 . . ?
C14 C15 H15B 109.5 . . ?
H15A C15 H15B 109.5 . . ?
C14 C15 H15C 109.5 . . ?
H15A C15 H15C 109.5 . . ?
H15B C15 H15C 109.5 . . ?

loop_
_geom_bond_atom_site_label_1
_geom_bond_atom_site_label_2
_geom_bond_distance
_geom_bond_site_symmetry_2
_geom_bond_publ_flag
S1 C3 1.6915(19) . ?
S2 C13 1.688(2) . ?
C7 C8 1.383(3) . ?
C7 C6 1.407(2) . ?
C7 H7 0.93 . ?
N4 C6 1.341(2) . ?
N4 C10 1.359(2) . ?
N6 C13 1.364(2) . ?
N6 N5 1.384(2) . ?
N6 H6 0.86 . ?
N5 C11 1.303(2) . ?
N3 C4 1.290(2) . ?
N3 N2 1.384(2) . ?
N2 C3 1.371(2) . ?
N2 H2 0.86 . ?
N1 C3 1.330(2) . ?
N1 C2 1.463(3) . ?
N1 H1 0.86 . ?
N7 C13 1.334(3) . ?
N7 C14 1.469(3) . ?
N7 H7A 0.86 . ?
O1 C16 1.213(3) . ?
C11 C10 1.494(3) . ?
C11 C12 1.516(3) . ?
C5 C4 1.505(2) . ?
C5 H5A 0.96 . ?
C5 H5B 0.96 . ?
C5 H5C 0.96 . ?
C4 C6 1.500(2) . ?
C8 C9 1.388(3) . ?
C8 H8 0.93 . ?
C10 C9 1.403(3) . ?
C9 H9 0.93 . ?
C12 H12A 0.96 . ?
C12 H12B 0.96 . ?
C12 H12C 0.96 . ?
C2 C1 1.505(4) . ?
C2 H2A 0.97 . ?
C2 H2B 0.97 . ?
C16 C18 1.492(4) . ?
C16 C17 1.503(4) . ?
C18 H18A 0.96 . ?
C18 H18B 0.96 . ?
C18 H18C 0.96 . ?
C1 H1A 0.96 . ?
C1 H1B 0.96 . ?
C1 H1C 0.96 . ?
C14 C15 1.453(4) . ?
C14 H14A 0.97 . ?
C14 H14B 0.97 . ?
C17 H17A 0.96 . ?
C17 H17B 0.96 . ?
C17 H17C 0.96 . ?
C15 H15A 0.96 . ?
C15 H15B 0.96 . ?
C15 H15C 0.96 . ?

loop_
_geom_hbond_atom_site_label_D
_geom_hbond_atom_site_label_H
_geom_hbond_atom_site_label_A
_geom_hbond_distance_DH
_geom_hbond_distance_HA
_geom_hbond_distance_DA
_geom_hbond_angle_DHA
_geom_hbond_site_symmetry_A
N6 H6 N4 0.86 1.99 2.659(2) 133.3 .
N1 H1 N3 0.86 2.26 2.652(2) 108 .
N1 H1 O1 0.86 2.26 3.001(3) 144 2_665
N2 H2 S1 0.86 2.84 3.5812(18) 145.1 2_675

loop_
_geom_torsion_atom_site_label_1
_geom_torsion_atom_site_label_2
_geom_torsion_atom_site_label_3
_geom_torsion_atom_site_label_4
_geom_torsion
_geom_torsion_site_symmetry_1
_geom_torsion_site_symmetry_2
_geom_torsion_site_symmetry_3
_geom_torsion_site_symmetry_4
_geom_torsion_publ_flag
C13 N6 N5 C11 -178.08(18) . . . . ?
C4 N3 N2 C3 -173.14(16) . . . . ?
C2 N1 C3 N2 178.94(19) . . . . ?
C2 N1 C3 S1 -0.3(3) . . . . ?
N3 N2 C3 N1 8.7(3) . . . . ?
N3 N2 C3 S1 -171.98(13) . . . . ?
N6 N5 C11 C10 -1.3(3) . . . . ?
N6 N5 C11 C12 178.70(17) . . . . ?
C14 N7 C13 N6 180.0(2) . . . . ?
C14 N7 C13 S2 -0.2(3) . . . . ?
N5 N6 C13 N7 -4.5(3) . . . . ?
N5 N6 C13 S2 175.74(14) . . . . ?
N2 N3 C4 C6 -176.07(15) . . . . ?
N2 N3 C4 C5 4.1(3) . . . . ?
C6 C7 C8 C9 0.0(3) . . . . ?
C6 N4 C10 C9 -0.2(2) . . . . ?
C6 N4 C10 C11 179.45(15) . . . . ?
N5 C11 C10 N4 -13.2(3) . . . . ?
C12 C11 C10 N4 166.72(17) . . . . ?
N5 C11 C10 C9 166.40(19) . . . . ?
C12 C11 C10 C9 -13.6(3) . . . . ?
C7 C8 C9 C10 -1.6(3) . . . . ?
N4 C10 C9 C8 1.8(3) . . . . ?
C11 C10 C9 C8 -177.87(17) . . . . ?
C3 N1 C2 C1 96.5(3) . . . . ?
C10 N4 C6 C7 -1.5(2) . . . . ?
C10 N4 C6 C4 179.62(15) . . . . ?
C8 C7 C6 N4 1.7(3) . . . . ?
C8 C7 C6 C4 -179.59(17) . . . . ?
N3 C4 C6 N4 172.97(15) . . . . ?
C5 C4 C6 N4 -7.2(2) . . . . ?
N3 C4 C6 C7 -5.9(2) . . . . ?
C5 C4 C6 C7 173.98(17) . . . . ?
C13 N7 C14 C15 175.6(3) . . . . ?

loop_
_cod_related_entry_id
_cod_related_entry_database
_cod_related_entry_code
1 ChemSpider 30652678
